data_4308349
loop_
_publ_author_name
'Alexander Egger'
'Vladimir B. Arion'
'Erwin Reisner'
'Berta Cebri\'an-Losantos'
'Sergiu Shova'
'G\"unter Trettenhahn'
'Bernhard K. Keppler'

_publ_section_title
;
Reactions of Potent Antitumor Complex trans-[RuIIICl4(indazole)2]- with a
DNA-Relevant Nucleobase and Thioethers: Insight into Biological Action
;
_journal_name_full 'Inorganic Chemistry'
_journal_page_first 122
_journal_page_last 132
_journal_paper_doi 10.1021/ic048967h
_journal_volume 44
_journal_year 2005
_chemical_formula_sum 'C21 H24.5 Cl3 N9 O2 Ru'
_chemical_formula_weight 642.42
_chemical_name_systematic
; 
mer-[Trichlorobis(indazole)(9-methyladenine)ruthenium(III)].1.1H2O
.0.9CH3OH
;
_space_group_IT_number 14
_symmetry_cell_setting monoclinic
_symmetry_space_group_name_Hall '-P 2yn'
_symmetry_space_group_name_H-M 'P 1 21/n 1'
_atom_sites_solution_hydrogens geom
_atom_sites_solution_primary direct
_atom_sites_solution_secondary difmap
_audit_creation_method SHELXL-97
_cell_angle_alpha 90.00
_cell_angle_beta 100.33(3)
_cell_angle_gamma 90.00
_cell_formula_units_Z 4
_cell_length_a 14.834(3)
_cell_length_b 9.763(2)
_cell_length_c 18.102(4)
_cell_measurement_temperature 120(2)
_cell_volume 2579.1(10)
_computing_structure_refinement 'SHELXL-97 (Sheldrick, 1997)'
_diffrn_ambient_temperature 120(2)
_diffrn_measured_fraction_theta_full 1.000
_diffrn_measured_fraction_theta_max 1.000
_diffrn_radiation_monochromator graphite
_diffrn_radiation_source 'fine-focus sealed tube'
_diffrn_radiation_type MoK\a
_diffrn_radiation_wavelength 0.71073
_diffrn_reflns_av_R_equivalents 0.0136
_diffrn_reflns_av_sigmaI/netI 0.0196
_diffrn_reflns_limit_h_max 16
_diffrn_reflns_limit_h_min -16
_diffrn_reflns_limit_k_max 10
_diffrn_reflns_limit_k_min -10
_diffrn_reflns_limit_l_max 20
_diffrn_reflns_limit_l_min -20
_diffrn_reflns_number 7110
_diffrn_reflns_theta_full 23.25
_diffrn_reflns_theta_max 23.25
_diffrn_reflns_theta_min 1.96
_exptl_absorpt_coefficient_mu 0.957
_exptl_absorpt_correction_type none
_exptl_crystal_colour red
_exptl_crystal_density_diffrn 1.654
_exptl_crystal_density_method 'not measured'
_exptl_crystal_description needle
_exptl_crystal_F_000 1298
_exptl_crystal_size_max 0.14
_exptl_crystal_size_mid 0.09
_exptl_crystal_size_min 0.06
_refine_diff_density_max 0.904
_refine_diff_density_min -0.427
_refine_diff_density_rms 0.066
_refine_ls_extinction_method none
_refine_ls_goodness_of_fit_ref 1.054
_refine_ls_hydrogen_treatment mixed
_refine_ls_matrix_type full
_refine_ls_number_parameters 356
_refine_ls_number_reflns 3702
_refine_ls_number_restraints 10
_refine_ls_restrained_S_all 1.077
_refine_ls_R_factor_all 0.0278
_refine_ls_R_factor_gt 0.0238
_refine_ls_shift/su_max 1.769
_refine_ls_shift/su_mean 0.072
_refine_ls_structure_factor_coef Fsqd
_refine_ls_weighting_details 'calc w=1/[\s^2^(Fo^2^)+(0.0232P)^2^+4.6995P] where P=(Fo^2^+2Fc^2^)/3'
_refine_ls_weighting_scheme calc
_refine_ls_wR_factor_gt 0.0578
_refine_ls_wR_factor_ref 0.0597
_reflns_number_gt 3331
_reflns_number_total 3702
_reflns_threshold_expression >2sigma(I)
_cod_data_source_file ic048967hsi20040730_115735.cif
_cod_data_source_block Bece025s
_cod_original_cell_volume 2579.1(9)
_cod_original_formula_sum 'C21 H24.50 Cl3 N9 O2 Ru'
_cod_database_code 4308349

loop_
_symmetry_equiv_pos_as_xyz
'x, y, z'
'-x+1/2, y+1/2, -z+1/2'
'-x, -y, -z'
'x-1/2, -y-1/2, z-1/2'

loop_
_atom_site_label
_atom_site_type_symbol
_atom_site_fract_x
_atom_site_fract_y
_atom_site_fract_z
_atom_site_U_iso_or_equiv
_atom_site_adp_type
_atom_site_occupancy
_atom_site_symmetry_multiplicity
_atom_site_calc_flag
_atom_site_refinement_flags
_atom_site_disorder_assembly
_atom_site_disorder_group
Ru1 Ru 0.187517(15) 0.34529(2) 0.478795(13) 0.01289(9) Uani 1 1 d . . .
Cl1 Cl 0.14650(5) 0.44297(7) 0.58631(4) 0.01650(17) Uani 1 1 d . . .
Cl2 Cl 0.22789(5) 0.25392(8) 0.36963(4) 0.02046(18) Uani 1 1 d . . .
Cl3 Cl 0.03430(5) 0.28071(8) 0.43807(4) 0.01947(18) Uani 1 1 d . . .
N12 N 0.16026(16) 0.5297(3) 0.42236(13) 0.0156(5) Uani 1 1 d . . .
N13 N 0.08575(16) 0.6062(3) 0.42869(14) 0.0178(6) Uani 1 1 d . . .
H2 H 0.0455 0.5838 0.4553 0.021 Uiso 1 1 calc R . .
N21 N 0.21068(16) 0.1643(2) 0.53763(13) 0.0151(5) Uani 1 1 d . . .
N22 N 0.26416(16) 0.1594(2) 0.60694(13) 0.0157(6) Uani 1 1 d . . .
H4 H 0.2924 0.2284 0.6298 0.019 Uiso 1 1 calc RD . .
N9 N 0.43106(16) 0.5421(2) 0.57984(13) 0.0148(5) Uani 1 1 d . . .
N7 N 0.32422(15) 0.4033(2) 0.51717(13) 0.0139(5) Uani 1 1 d . . .
N3 N 0.56160(16) 0.3903(3) 0.60041(14) 0.0177(6) Uani 1 1 d . . .
N1 N 0.52639(16) 0.1669(3) 0.54620(14) 0.0183(6) Uani 1 1 d . . .
N10 N 0.38783(17) 0.1024(3) 0.47776(14) 0.0209(6) Uani 1 1 d . . .
H9A H 0.4117 0.0241 0.4713 0.025 Uiso 1 1 calc R . .
H9B H 0.3315 0.1184 0.4585 0.025 Uiso 1 1 calc R . .
C14 C 0.2060(2) 0.5962(3) 0.37704(16) 0.0179(7) Uani 1 1 d . . .
H1 H 0.2600 0.5659 0.3632 0.021 Uiso 1 1 calc R . .
C15 C 0.1608(2) 0.7202(3) 0.35281(16) 0.0184(7) Uani 1 1 d . . .
C16 C 0.1759(2) 0.8296(3) 0.30539(18) 0.0263(8) Uani 1 1 d . . .
H3 H 0.2260 0.8293 0.2810 0.032 Uiso 1 1 calc R . .
C17 C 0.1146(2) 0.9361(3) 0.29626(18) 0.0287(8) Uani 1 1 d . . .
H4A H 0.1240 1.0095 0.2657 0.034 Uiso 1 1 calc R . .
C18 C 0.0378(2) 0.9368(3) 0.33219(18) 0.0266(8) Uani 1 1 d . . .
H5 H -0.0021 1.0110 0.3248 0.032 Uiso 1 1 calc R . .
C19 C 0.0200(2) 0.8313(3) 0.37774(17) 0.0223(7) Uani 1 1 d . . .
H6 H -0.0311 0.8316 0.4009 0.027 Uiso 1 1 calc R . .
C20 C 0.0831(2) 0.7232(3) 0.38732(16) 0.0167(7) Uani 1 1 d . . .
C23 C 0.17874(19) 0.0388(3) 0.52122(17) 0.0159(7) Uani 1 1 d . . .
H8 H 0.1400 0.0141 0.4769 0.019 Uiso 1 1 calc R . .
C24 C 0.21195(19) -0.0517(3) 0.58058(17) 0.0161(7) Uani 1 1 d . . .
C25 C 0.2014(2) -0.1920(3) 0.59530(17) 0.0191(7) Uani 1 1 d . . .
H10 H 0.1645 -0.2477 0.5608 0.023 Uiso 1 1 calc R . .
C26 C 0.2473(2) -0.2440(3) 0.66208(18) 0.0220(7) Uani 1 1 d . . .
H11 H 0.2416 -0.3366 0.6724 0.026 Uiso 1 1 calc R . .
C27 C 0.3027(2) -0.1601(3) 0.71532(18) 0.0224(7) Uani 1 1 d . . .
H12 H 0.3332 -0.1991 0.7597 0.027 Uiso 1 1 calc R . .
C28 C 0.3128(2) -0.0227(3) 0.70350(17) 0.0200(7) Uani 1 1 d . . .
H13 H 0.3485 0.0326 0.7391 0.024 Uiso 1 1 calc R . .
C29 C 0.26677(19) 0.0306(3) 0.63496(16) 0.0160(7) Uani 1 1 d . . .
C8 C 0.34281(19) 0.5265(3) 0.54642(16) 0.0148(6) Uani 1 1 d . . .
H15 H 0.2992 0.5956 0.5441 0.018 Uiso 1 1 calc R . .
C5 C 0.40816(19) 0.3326(3) 0.53296(16) 0.0146(6) Uani 1 1 d . . .
C4 C 0.47352(19) 0.4187(3) 0.57288(16) 0.0148(7) Uani 1 1 d . . .
C2 C 0.5807(2) 0.2617(3) 0.58508(17) 0.0203(7) Uani 1 1 d . . .
H18 H 0.6403 0.2333 0.6040 0.024 Uiso 1 1 calc R . .
C6 C 0.43808(19) 0.1991(3) 0.51755(16) 0.0156(7) Uani 1 1 d . . .
C11 C 0.4711(2) 0.6597(3) 0.62413(17) 0.0199(7) Uani 1 1 d . . .
H20A H 0.5353 0.6438 0.6414 0.030 Uiso 1 1 calc R . .
H20B H 0.4412 0.6718 0.6665 0.030 Uiso 1 1 calc R . .
H20C H 0.4631 0.7406 0.5935 0.030 Uiso 1 1 calc R . .
O1W O 0.37100(17) 0.3537(3) 0.69839(14) 0.0353(6) Uani 1 1 d D . .
O1 O 0.492(3) 0.157(5) 0.768(3) 0.009(13) Uiso 0.07(2) 1 d PD A 1
C30 C 0.535(12) 0.060(7) 0.724(11) 0.053 Uiso 0.07(2) 1 d PD A 1
H21A H 0.6003 0.0704 0.7328 0.080 Uiso 0.07(2) 1 d PR A 1
H21B H 0.5121 0.0546 0.6711 0.080 Uiso 0.07(2) 1 d PR A 1
H21C H 0.5196 -0.0233 0.7477 0.080 Uiso 0.07(2) 1 d PR A 1
O1* O 0.5116(7) 0.1870(8) 0.7585(5) 0.068(2) Uani 0.83(2) 1 d PD A 2
C30* C 0.5441(8) 0.0633(8) 0.7384(8) 0.0483(19) Uani 0.83(2) 1 d P A 2
H21D H 0.6096 0.0587 0.7432 0.073 Uiso 0.83(2) 1 d PR A 2
H21E H 0.5161 0.0376 0.6883 0.073 Uiso 0.83(2) 1 d PR A 2
H21F H 0.5244 0.0018 0.7737 0.073 Uiso 0.83(2) 1 d PR A 2
O2W O 0.5497(12) -0.019(2) 0.7009(10) 0.007(4) Uiso 0.10 1 d P . .
H1W H 0.395(12) 0.413(10) 0.737(15) 0.008 Uiso 0.07(2) 1 d PD A 1
H2W H 0.317(10) 0.38(3) 0.720(12) 0.008 Uiso 0.07(2) 1 d PD A 1
H4* H 0.4176(18) 0.296(3) 0.7200(19) 0.008 Uiso 0.83(2) 1 d PD A 2
H3* H 0.344(2) 0.374(4) 0.7380(14) 0.008 Uiso 0.83(2) 1 d PD A 2
HO2 H 0.53(2) 0.21(4) 0.809(15) 0.008 Uiso 0.07(2) 1 d PD A 1
H2* H 0.4605(18) 0.233(3) 0.7313(19) 0.008 Uiso 0.83(2) 1 d PD A 2

loop_
_atom_site_aniso_label
_atom_site_aniso_U_11
_atom_site_aniso_U_22
_atom_site_aniso_U_33
_atom_site_aniso_U_23
_atom_site_aniso_U_13
_atom_site_aniso_U_12
Ru1 0.00880(13) 0.01238(14) 0.01728(14) -0.00045(10) 0.00177(9) 0.00143(10)
Cl1 0.0148(4) 0.0157(4) 0.0197(4) -0.0011(3) 0.0051(3) 0.0018(3)
Cl2 0.0180(4) 0.0227(4) 0.0204(4) -0.0036(3) 0.0028(3) 0.0052(3)
Cl3 0.0101(3) 0.0199(4) 0.0272(4) -0.0013(3) 0.0002(3) 0.0004(3)
N12 0.0108(12) 0.0164(14) 0.0190(13) -0.0004(11) 0.0011(10) 0.0020(11)
N13 0.0120(13) 0.0188(14) 0.0240(14) 0.0046(11) 0.0072(11) 0.0048(11)
N21 0.0100(12) 0.0164(14) 0.0183(13) -0.0012(11) 0.0011(10) 0.0012(11)
N22 0.0144(13) 0.0130(14) 0.0180(13) -0.0023(11) -0.0010(10) -0.0016(11)
N9 0.0125(13) 0.0137(13) 0.0182(13) -0.0016(11) 0.0029(10) -0.0011(11)
N7 0.0115(12) 0.0125(13) 0.0178(13) 0.0001(10) 0.0031(10) 0.0031(10)
N3 0.0120(13) 0.0195(14) 0.0210(14) 0.0019(11) 0.0017(11) 0.0008(11)
N1 0.0105(13) 0.0191(14) 0.0256(14) 0.0009(12) 0.0042(11) 0.0038(11)
N10 0.0109(13) 0.0183(14) 0.0325(16) -0.0055(12) 0.0005(11) 0.0056(11)
C14 0.0121(15) 0.0237(18) 0.0179(16) -0.0006(14) 0.0030(13) -0.0004(13)
C15 0.0157(15) 0.0204(17) 0.0176(16) 0.0002(14) -0.0008(13) -0.0047(14)
C16 0.0245(18) 0.030(2) 0.0232(18) 0.0039(15) 0.0012(14) -0.0101(16)
C17 0.038(2) 0.0204(18) 0.0233(18) 0.0071(15) -0.0058(15) -0.0069(16)
C18 0.0311(19) 0.0184(17) 0.0259(18) 0.0007(15) -0.0070(15) 0.0046(15)
C19 0.0229(17) 0.0205(18) 0.0223(17) -0.0008(14) 0.0008(14) 0.0049(14)
C20 0.0173(16) 0.0151(16) 0.0161(16) -0.0007(13) -0.0018(12) -0.0012(13)
C23 0.0104(14) 0.0160(17) 0.0206(16) -0.0047(13) 0.0005(12) 0.0001(13)
C24 0.0100(14) 0.0162(16) 0.0232(16) -0.0009(14) 0.0063(12) 0.0010(13)
C25 0.0166(16) 0.0169(17) 0.0255(18) -0.0060(14) 0.0087(13) -0.0023(13)
C26 0.0267(18) 0.0132(16) 0.0288(19) 0.0029(14) 0.0125(15) 0.0017(14)
C27 0.0256(18) 0.0223(18) 0.0206(17) 0.0034(14) 0.0078(14) 0.0071(15)
C28 0.0226(17) 0.0187(18) 0.0188(17) -0.0017(13) 0.0041(13) 0.0011(14)
C29 0.0141(15) 0.0136(16) 0.0215(17) -0.0019(13) 0.0066(13) 0.0007(13)
C8 0.0131(15) 0.0139(17) 0.0177(15) 0.0016(13) 0.0039(12) 0.0035(13)
C5 0.0108(15) 0.0161(16) 0.0182(16) 0.0040(13) 0.0060(12) 0.0019(13)
C4 0.0143(15) 0.0162(16) 0.0145(15) 0.0026(12) 0.0041(12) 0.0010(13)
C2 0.0114(15) 0.0219(18) 0.0272(18) 0.0048(14) 0.0026(13) 0.0025(14)
C6 0.0132(15) 0.0172(17) 0.0174(16) 0.0021(13) 0.0054(12) -0.0005(13)
C11 0.0176(16) 0.0178(17) 0.0240(17) -0.0045(14) 0.0030(13) -0.0030(13)
O1W 0.0359(15) 0.0426(17) 0.0296(14) -0.0100(12) 0.0117(12) -0.0122(13)
O1* 0.091(5) 0.049(4) 0.048(3) 0.004(3) -0.035(3) -0.005(4)
C30* 0.025(3) 0.069(4) 0.045(4) 0.021(3) -0.011(3) -0.011(3)

loop_
_atom_type_symbol
_atom_type_description
_atom_type_scat_dispersion_real
_atom_type_scat_dispersion_imag
_atom_type_scat_source
C C 0.0033 0.0016 'International Tables Vol C Tables 4.2.6.8 and 6.1.1.4'
H H 0.0000 0.0000 'International Tables Vol C Tables 4.2.6.8 and 6.1.1.4'
N N 0.0061 0.0033 'International Tables Vol C Tables 4.2.6.8 and 6.1.1.4'
Cl Cl 0.1484 0.1585 'International Tables Vol C Tables 4.2.6.8 and 6.1.1.4'
Ru Ru -1.2594 0.8363 'International Tables Vol C Tables 4.2.6.8 and 6.1.1.4'
O O 0.0106 0.0060 'International Tables Vol C Tables 4.2.6.8 and 6.1.1.4'

loop_
_geom_angle_atom_site_label_1
_geom_angle_atom_site_label_2
_geom_angle_atom_site_label_3
_geom_angle
_geom_angle_site_symmetry_1
_geom_angle_site_symmetry_3
_geom_angle_publ_flag
N21 Ru1 N12 177.61(9) . . ?
N21 Ru1 N7 89.93(9) . . ?
N12 Ru1 N7 91.16(9) . . ?
N21 Ru1 Cl2 93.75(7) . . ?
N12 Ru1 Cl2 88.38(7) . . ?
N7 Ru1 Cl2 90.23(7) . . ?
N21 Ru1 Cl1 87.93(7) . . ?
N12 Ru1 Cl1 89.95(7) . . ?
N7 Ru1 Cl1 89.69(7) . . ?
Cl2 Ru1 Cl1 178.33(3) . . ?
N21 Ru1 Cl3 89.67(7) . . ?
N12 Ru1 Cl3 89.20(7) . . ?
N7 Ru1 Cl3 179.00(7) . . ?
Cl2 Ru1 Cl3 90.71(4) . . ?
Cl1 Ru1 Cl3 89.38(4) . . ?
C14 N12 N13 107.3(2) . . ?
C14 N12 Ru1 130.9(2) . . ?
N13 N12 Ru1 121.77(18) . . ?
N12 N13 C20 111.0(2) . . ?
N12 N13 H2 124.5 . . ?
C20 N13 H2 124.5 . . ?
C23 N21 N22 107.4(2) . . ?
C23 N21 Ru1 131.0(2) . . ?
N22 N21 Ru1 121.53(18) . . ?
C29 N22 N21 110.6(2) . . ?
C29 N22 H4 124.7 . . ?
N21 N22 H4 124.7 . . ?
C8 N9 C4 106.5(2) . . ?
C8 N9 C11 126.9(2) . . ?
C4 N9 C11 126.1(2) . . ?
C8 N7 C5 104.5(2) . . ?
C8 N7 Ru1 119.81(19) . . ?
C5 N7 Ru1 134.55(19) . . ?
C2 N3 C4 110.4(3) . . ?
C2 N1 C6 119.3(3) . . ?
C6 N10 H9A 120.0 . . ?
C6 N10 H9B 120.0 . . ?
H9A N10 H9B 120.0 . . ?
N12 C14 C15 110.2(3) . . ?
N12 C14 H1 124.9 . . ?
C15 C14 H1 124.9 . . ?
C20 C15 C16 119.1(3) . . ?
C20 C15 C14 105.1(3) . . ?
C16 C15 C14 135.8(3) . . ?
C17 C16 C15 118.2(3) . . ?
C17 C16 H3 120.9 . . ?
C15 C16 H3 120.9 . . ?
C16 C17 C18 121.4(3) . . ?
C16 C17 H4A 119.3 . . ?
C18 C17 H4A 119.3 . . ?
C19 C18 C17 122.1(3) . . ?
C19 C18 H5 119.0 . . ?
C17 C18 H5 118.9 . . ?
C18 C19 C20 116.3(3) . . ?
C18 C19 H6 121.9 . . ?
C20 C19 H6 121.9 . . ?
N13 C20 C19 130.7(3) . . ?
N13 C20 C15 106.4(3) . . ?
C19 C20 C15 122.9(3) . . ?
N21 C23 C24 110.2(3) . . ?
N21 C23 H8 124.9 . . ?
C24 C23 H8 124.9 . . ?
C25 C24 C23 135.8(3) . . ?
C25 C24 C29 119.4(3) . . ?
C23 C24 C29 104.7(3) . . ?
C26 C25 C24 118.2(3) . . ?
C26 C25 H10 120.9 . . ?
C24 C25 H10 120.9 . . ?
C25 C26 C27 121.5(3) . . ?
C25 C26 H11 119.3 . . ?
C27 C26 H11 119.3 . . ?
C28 C27 C26 121.9(3) . . ?
C28 C27 H12 119.1 . . ?
C26 C27 H12 119.1 . . ?
C27 C28 C29 116.8(3) . . ?
C27 C28 H13 121.6 . . ?
C29 C28 H13 121.6 . . ?
N22 C29 C28 130.7(3) . . ?
N22 C29 C24 107.0(3) . . ?
C28 C29 C24 122.3(3) . . ?
N7 C8 N9 113.5(3) . . ?
N7 C8 H15 123.3 . . ?
N9 C8 H15 123.3 . . ?
C4 C5 N7 108.6(3) . . ?
C4 C5 C6 116.4(3) . . ?
N7 C5 C6 134.9(3) . . ?
N3 C4 N9 125.4(3) . . ?
N3 C4 C5 127.8(3) . . ?
N9 C4 C5 106.9(2) . . ?
N3 C2 N1 129.1(3) . . ?
N3 C2 H18 115.4 . . ?
N1 C2 H18 115.4 . . ?
N10 C6 N1 116.8(3) . . ?
N10 C6 C5 126.3(3) . . ?
N1 C6 C5 116.9(3) . . ?
N9 C11 H20A 109.5 . . ?
N9 C11 H20B 109.5 . . ?
H20A C11 H20B 109.5 . . ?
N9 C11 H20C 109.5 . . ?
H20A C11 H20C 109.5 . . ?
H20B C11 H20C 109.5 . . ?
H1W O1W H2W 78(10) . . ?
H1W O1W H4* 84(3) . . ?
H2W O1W H4* 127(10) . . ?
H1W O1W H3* 56(10) . . ?
H2W O1W H3* 29(10) . . ?
H4* O1W H3* 101(3) . . ?
C30 O1 HO2 118(10) . . ?
C30 O1 H2* 108(8) . . ?
HO2 O1 H2* 104(10) . . ?
O2W C30 O1 163(10) . . ?
O2W C30 H21A 81.4 . . ?
O1 C30 H21A 111.4 . . ?
O2W C30 H21B 64.7 . . ?
O1 C30 H21B 117.8 . . ?
H21A C30 H21B 109.5 . . ?
O2W C30 H21C 66.2 . . ?
O1 C30 H21C 98.6 . . ?
H21A C30 H21C 109.5 . . ?
H21B C30 H21C 109.5 . . ?
O2W C30 H21D 80.1 . . ?
O1 C30 H21D 110.3 . . ?
H21A C30 H21D 11.0 . . ?
H21B C30 H21D 117.9 . . ?
H21C C30 H21D 99.2 . . ?
O2W C30 H21E 53.4 . . ?
O1 C30 H21E 124.8 . . ?
H21A C30 H21E 114.4 . . ?
H21B C30 H21E 15.7 . . ?
H21C C30 H21E 93.9 . . ?
H21D C30 H21E 120.4 . . ?
O2W C30 H21F 91.5 . . ?
O1 C30 H21F 75.6 . . ?
H21A C30 H21F 102.2 . . ?
H21B C30 H21F 135.9 . . ?
H21C C30 H21F 28.6 . . ?
H21D C30 H21F 91.2 . . ?
H21E C30 H21F 121.1 . . ?
C30* O1* HO2 113(10) . . ?
C30* O1* H2* 125(2) . . ?
HO2 O1* H2* 120(10) . . ?
O2W C30* O1* 154.7(16) . . ?
O2W C30* H21A 78.4 . . ?
O1* C30* H21A 110.7 . . ?
O2W C30* H21B 51.5 . . ?
O1* C30* H21B 103.4 . . ?
H21A C30* H21B 95.7 . . ?
O2W C30* H21C 61.1 . . ?
O1* C30* H21C 125.0 . . ?
H21A C30* H21C 120.3 . . ?
H21B C30* H21C 91.3 . . ?
O2W C30* H21D 80.2 . . ?
O1* C30* H21D 114.4 . . ?
H21A C30* H21D 13.9 . . ?
H21B C30* H21D 107.0 . . ?
H21C C30* H21D 110.9 . . ?
O2W C30* H21E 43.3 . . ?
O1* C30* H21E 111.5 . . ?
H21A C30* H21E 100.1 . . ?
H21B C30* H21E 11.8 . . ?
H21C C30* H21E 79.6 . . ?
H21D C30* H21E 109.5 . . ?
O2W C30* H21F 91.1 . . ?
O1* C30* H21F 102.2 . . ?
H21A C30* H21F 123.1 . . ?
H21B C30* H21F 120.5 . . ?
H21C C30* H21F 31.9 . . ?
H21D C30* H21F 109.5 . . ?
H21E C30* H21F 109.5 . . ?
C30 O2W C30* 13(10) . . ?
C30 O2W H21A 50.7 . . ?
C30* O2W H21A 43.3 . . ?
C30 O2W H21B 59.5 . . ?
C30* O2W H21B 72.6 . . ?
H21A O2W H21B 88.5 . . ?
C30 O2W H21C 58.7 . . ?
C30* O2W H21C 53.7 . . ?
H21A O2W H21C 87.6 . . ?
H21B O2W H21C 100.8 . . ?
C30 O2W H21D 55.9 . . ?
C30* O2W H21D 46.4 . . ?
H21A O2W H21D 10.3 . . ?
H21B O2W H21D 98.6 . . ?
H21C O2W H21D 83.6 . . ?
C30 O2W H21E 47.5 . . ?
C30* O2W H21E 60.8 . . ?
H21A O2W H21E 86.1 . . ?
H21B O2W H21E 15.8 . . ?
H21C O2W H21E 85.1 . . ?
H21D O2W H21E 95.3 . . ?
C30 O2W H21F 49.0 . . ?
C30* O2W H21F 41.5 . . ?
H21A O2W H21F 72.9 . . ?
H21B O2W H21F 100.1 . . ?
H21C O2W H21F 14.7 . . ?
H21D O2W H21F 69.1 . . ?
H21E O2W H21F 84.5 . . ?

loop_
_geom_bond_atom_site_label_1
_geom_bond_atom_site_label_2
_geom_bond_distance
_geom_bond_site_symmetry_2
_geom_bond_publ_flag
Ru1 N21 2.060(2) . ?
Ru1 N12 2.073(2) . ?
Ru1 N7 2.100(2) . ?
Ru1 Cl2 2.3419(9) . ?
Ru1 Cl1 2.3435(9) . ?
Ru1 Cl3 2.3464(9) . ?
N12 C14 1.325(4) . ?
N12 N13 1.356(3) . ?
N13 C20 1.363(4) . ?
N13 H2 0.8600 . ?
N21 C23 1.328(4) . ?
N21 N22 1.360(3) . ?
N22 C29 1.354(4) . ?
N22 H4 0.8600 . ?
N9 C8 1.349(4) . ?
N9 C4 1.376(4) . ?
N9 C11 1.464(4) . ?
N7 C8 1.323(4) . ?
N7 C5 1.407(4) . ?
N3 C2 1.327(4) . ?
N3 C4 1.341(4) . ?
N1 C2 1.341(4) . ?
N1 C6 1.356(4) . ?
N10 C6 1.331(4) . ?
N10 H9A 0.8600 . ?
N10 H9B 0.8600 . ?
C14 C15 1.415(4) . ?
C14 H1 0.9300 . ?
C15 C20 1.406(4) . ?
C15 C16 1.412(4) . ?
C16 C17 1.372(5) . ?
C16 H3 0.9300 . ?
C17 C18 1.410(5) . ?
C17 H4A 0.9300 . ?
C18 C19 1.374(5) . ?
C18 H5 0.9300 . ?
C19 C20 1.401(4) . ?
C19 H6 0.9300 . ?
C23 C24 1.410(4) . ?
C23 H8 0.9300 . ?
C24 C25 1.409(4) . ?
C24 C29 1.410(4) . ?
C25 C26 1.374(4) . ?
C25 H10 0.9300 . ?
C26 C27 1.412(5) . ?
C26 H11 0.9300 . ?
C27 C28 1.371(5) . ?
C27 H12 0.9300 . ?
C28 C29 1.404(4) . ?
C28 H13 0.9300 . ?
C8 H15 0.9300 . ?
C5 C4 1.384(4) . ?
C5 C6 1.421(4) . ?
C2 H18 0.9300 . ?
C11 H20A 0.9600 . ?
C11 H20B 0.9600 . ?
C11 H20C 0.9600 . ?
O1W H1W 0.92(8) . ?
O1W H2W 0.98(10) . ?
O1W H4* 0.921(11) . ?
O1W H3* 0.900(11) . ?
O1 C30 1.45(6) . ?
O1 HO2 1.001(17) . ?
O1 H2* 1.05(6) . ?
C30 O2W 0.92(6) . ?
C30 H21A 0.9600 . ?
C30 H21B 0.9600 . ?
C30 H21C 0.9600 . ?
C30 H21D 1.0995 . ?
C30 H21E 0.6922 . ?
C30 H21F 1.0938 . ?
O1* C30* 1.374(8) . ?
O1* HO2 0.93(17) . ?
O1* H2* 0.94(2) . ?
C30* O2W 1.07(2) . ?
C30* H21A 0.8594 . ?
C30* H21B 1.2280 . ?
C30* H21C 0.9472 . ?
C30* H21D 0.9600 . ?
C30* H21E 0.9600 . ?
C30* H21F 0.9600 . ?
O2W H21A 1.2272 . ?
O2W H21B 1.0070 . ?
O2W H21C 1.0278 . ?
O2W H21D 1.3072 . ?
O2W H21E 0.7537 . ?
O2W H21F 1.4484 . ?

loop_
_geom_torsion_atom_site_label_1
_geom_torsion_atom_site_label_2
_geom_torsion_atom_site_label_3
_geom_torsion_atom_site_label_4
_geom_torsion
_geom_torsion_site_symmetry_1
_geom_torsion_site_symmetry_2
_geom_torsion_site_symmetry_3
_geom_torsion_site_symmetry_4
_geom_torsion_publ_flag
N21 Ru1 N12 C14 164(2) . . . . ?
N7 Ru1 N12 C14 47.3(3) . . . . ?
Cl2 Ru1 N12 C14 -42.9(3) . . . . ?
Cl1 Ru1 N12 C14 137.0(3) . . . . ?
Cl3 Ru1 N12 C14 -133.6(3) . . . . ?
N21 Ru1 N12 N13 -15(2) . . . . ?
N7 Ru1 N12 N13 -131.8(2) . . . . ?
Cl2 Ru1 N12 N13 138.0(2) . . . . ?
Cl1 Ru1 N12 N13 -42.1(2) . . . . ?
Cl3 Ru1 N12 N13 47.3(2) . . . . ?
C14 N12 N13 C20 -0.1(3) . . . . ?
Ru1 N12 N13 C20 179.22(18) . . . . ?
N12 Ru1 N21 C23 99(2) . . . . ?
N7 Ru1 N21 C23 -143.7(3) . . . . ?
Cl2 Ru1 N21 C23 -53.5(3) . . . . ?
Cl1 Ru1 N21 C23 126.6(3) . . . . ?
Cl3 Ru1 N21 C23 37.2(3) . . . . ?
N12 Ru1 N21 N22 -78(2) . . . . ?
N7 Ru1 N21 N22 38.8(2) . . . . ?
Cl2 Ru1 N21 N22 129.0(2) . . . . ?
Cl1 Ru1 N21 N22 -50.9(2) . . . . ?
Cl3 Ru1 N21 N22 -140.3(2) . . . . ?
C23 N21 N22 C29 0.2(3) . . . . ?
Ru1 N21 N22 C29 178.17(18) . . . . ?
N21 Ru1 N7 C8 -131.1(2) . . . . ?
N12 Ru1 N7 C8 46.8(2) . . . . ?
Cl2 Ru1 N7 C8 135.2(2) . . . . ?
Cl1 Ru1 N7 C8 -43.2(2) . . . . ?
Cl3 Ru1 N7 C8 -65(4) . . . . ?
N21 Ru1 N7 C5 34.9(3) . . . . ?
N12 Ru1 N7 C5 -147.2(3) . . . . ?
Cl2 Ru1 N7 C5 -58.8(3) . . . . ?
Cl1 Ru1 N7 C5 122.9(3) . . . . ?
Cl3 Ru1 N7 C5 101(4) . . . . ?
N13 N12 C14 C15 0.1(3) . . . . ?
Ru1 N12 C14 C15 -179.1(2) . . . . ?
N12 C14 C15 C20 -0.2(3) . . . . ?
N12 C14 C15 C16 -179.5(3) . . . . ?
C20 C15 C16 C17 1.4(4) . . . . ?
C14 C15 C16 C17 -179.4(3) . . . . ?
C15 C16 C17 C18 -0.8(5) . . . . ?
C16 C17 C18 C19 -0.3(5) . . . . ?
C17 C18 C19 C20 0.7(5) . . . . ?
N12 N13 C20 C19 -179.5(3) . . . . ?
N12 N13 C20 C15 0.0(3) . . . . ?
C18 C19 C20 N13 179.3(3) . . . . ?
C18 C19 C20 C15 -0.1(4) . . . . ?
C16 C15 C20 N13 179.6(3) . . . . ?
C14 C15 C20 N13 0.1(3) . . . . ?
C16 C15 C20 C19 -0.9(4) . . . . ?
C14 C15 C20 C19 179.6(3) . . . . ?
N22 N21 C23 C24 -0.3(3) . . . . ?
Ru1 N21 C23 C24 -178.04(19) . . . . ?
N21 C23 C24 C25 179.3(3) . . . . ?
N21 C23 C24 C29 0.3(3) . . . . ?
C23 C24 C25 C26 179.7(3) . . . . ?
C29 C24 C25 C26 -1.5(4) . . . . ?
C24 C25 C26 C27 0.7(4) . . . . ?
C25 C26 C27 C28 0.7(5) . . . . ?
C26 C27 C28 C29 -1.2(5) . . . . ?
N21 N22 C29 C28 179.7(3) . . . . ?
N21 N22 C29 C24 0.0(3) . . . . ?
C27 C28 C29 N22 -179.2(3) . . . . ?
C27 C28 C29 C24 0.4(4) . . . . ?
C25 C24 C29 N22 -179.4(3) . . . . ?
C23 C24 C29 N22 -0.2(3) . . . . ?
C25 C24 C29 C28 0.9(4) . . . . ?
C23 C24 C29 C28 -179.9(3) . . . . ?
C5 N7 C8 N9 -0.1(3) . . . . ?
Ru1 N7 C8 N9 169.64(18) . . . . ?
C4 N9 C8 N7 -0.9(3) . . . . ?
C11 N9 C8 N7 -172.9(3) . . . . ?
C8 N7 C5 C4 1.1(3) . . . . ?
Ru1 N7 C5 C4 -166.4(2) . . . . ?
C8 N7 C5 C6 -179.1(3) . . . . ?
Ru1 N7 C5 C6 13.4(5) . . . . ?
C2 N3 C4 N9 179.0(3) . . . . ?
C2 N3 C4 C5 -0.7(4) . . . . ?
C8 N9 C4 N3 -178.3(3) . . . . ?
C11 N9 C4 N3 -6.2(5) . . . . ?
C8 N9 C4 C5 1.5(3) . . . . ?
C11 N9 C4 C5 173.6(3) . . . . ?
N7 C5 C4 N3 178.2(3) . . . . ?
C6 C5 C4 N3 -1.7(5) . . . . ?
N7 C5 C4 N9 -1.6(3) . . . . ?
C6 C5 C4 N9 178.5(2) . . . . ?
C4 N3 C2 N1 2.1(4) . . . . ?
C6 N1 C2 N3 -0.9(5) . . . . ?
C2 N1 C6 N10 178.3(3) . . . . ?
C2 N1 C6 C5 -1.8(4) . . . . ?
C4 C5 C6 N10 -177.2(3) . . . . ?
N7 C5 C6 N10 3.0(5) . . . . ?
C4 C5 C6 N1 2.8(4) . . . . ?
N7 C5 C6 N1 -177.0(3) . . . . ?
O1 C30 O2W C30* -89(80) . . . . ?
O1* C30* O2W C30 -4(39) . . . . ?
